data_4089214
loop_
_publ_author_name
'Eedugurala, Naresh'
'Wang, Zhuoran'
'Yan, KaKing'
'Boteju, Kasuni C.'
'Chaudhary, Umesh'
'Kobayashi, Takeshi'
'Ellern, Arkady'
'Slowing, Igor I.'
'Pruski, Marek'
'Sadow, Aaron D.'

_publ_section_title
;
 \b-SiH-Containing Tris(silazido) Rare-Earth Complexes as Homogeneous and
 Grafted Single-Site Catalyst Precursors for Hydroamination
;
_journal_issue 6
_journal_name_full Organometallics
_journal_page_first 1142
_journal_paper_doi 10.1021/acs.organomet.6b00956
_journal_volume 36
_journal_year 2017
_chemical_formula_sum 'C18 H48 Lu N3 Si3'
_chemical_formula_weight 565.83
_space_group_crystal_system monoclinic
_space_group_IT_number 14
_space_group_name_Hall '-P 2yn'
_space_group_name_H-M_alt 'P 1 21/n 1'
_atom_sites_solution_hydrogens geom
_atom_sites_solution_primary direct
_atom_sites_solution_secondary difmap
_cell_angle_alpha 90
_cell_angle_beta 90.798(2)
_cell_angle_gamma 90
_cell_formula_units_Z 4
_cell_length_a 11.0915(5)
_cell_length_b 14.4568(7)
_cell_length_c 17.9196(9)
_cell_measurement_reflns_used 9900
_cell_measurement_temperature 173.(2)
_cell_measurement_theta_max 72.1318
_cell_measurement_theta_min 2.4659
_cell_volume 2873.1(2)
_computing_cell_refinement 'SAINT V7.66A (Bruker AXS, 2013)'
_computing_data_collection 'APEX2 Suite (Bruker AXS, 2013)'
_computing_data_reduction 'SAINT V7.66A (Bruker AXS, 2013)'
_computing_molecular_graphics 'XSHELL (Bruker AXS, 2007)'
_computing_publication_material 'APEX2 Suite (Bruker AXS, 2013)'
_computing_structure_refinement 'SHELXL-2013 (Sheldrick, 2013)'
_computing_structure_solution 'SHELXS-2013 (Sheldrick, 2013)'
_diffrn_ambient_temperature 173.(2)
_diffrn_detector_area_resol_mean 8.3333
_diffrn_measured_fraction_theta_full 0.995
_diffrn_measured_fraction_theta_max 0.995
_diffrn_measurement_device_type 'Bruker APEX-II CCD'
_diffrn_measurement_method ' full spere \w scans'
_diffrn_radiation_monochromator graphite
_diffrn_radiation_type 'CuK\a '
_diffrn_radiation_wavelength 1.54178
_diffrn_reflns_av_R_equivalents 0.0403
_diffrn_reflns_av_unetI/netI 0.0261
_diffrn_reflns_limit_h_max 13
_diffrn_reflns_limit_h_min -12
_diffrn_reflns_limit_k_max 17
_diffrn_reflns_limit_k_min -17
_diffrn_reflns_limit_l_max 21
_diffrn_reflns_limit_l_min -22
_diffrn_reflns_number 32274
_diffrn_reflns_theta_full 72.33
_diffrn_reflns_theta_max 72.33
_diffrn_reflns_theta_min 3.93
_diffrn_source 'X-ray tuve'
_diffrn_source_type 'Sealed tube'
_exptl_absorpt_coefficient_mu 7.807
_exptl_absorpt_correction_T_max 0.65
_exptl_absorpt_correction_T_min 0.28
_exptl_absorpt_correction_type multi-scan
_exptl_absorpt_process_details 'SADABS (Bruker, 2013)'
_exptl_crystal_colour colourless
_exptl_crystal_density_diffrn 1.308
_exptl_crystal_density_method 'not measured'
_exptl_crystal_description plate
_exptl_crystal_F_000 1160
_exptl_crystal_size_max 0.230
_exptl_crystal_size_mid 0.120
_exptl_crystal_size_min 0.060
_refine_diff_density_max 0.470
_refine_diff_density_min -0.905
_refine_ls_extinction_method none
_refine_ls_goodness_of_fit_ref 1.087
_refine_ls_hydrogen_treatment mixed
_refine_ls_matrix_type full
_refine_ls_number_parameters 250
_refine_ls_number_reflns 5656
_refine_ls_number_restraints 0
_refine_ls_restrained_S_all 1.087
_refine_ls_R_factor_all 0.0238
_refine_ls_R_factor_gt 0.0234
_refine_ls_shift/su_max 0.003
_refine_ls_shift/su_mean 0.000
_refine_ls_structure_factor_coef Fsqd
_refine_ls_weighting_details 'w=1/[\s^2^(Fo^2^)+(0.0299P)^2^+2.3616P] where P=(Fo^2^+2Fc^2^)/3'
_refine_ls_weighting_scheme calc
_refine_ls_wR_factor_gt 0.0609
_refine_ls_wR_factor_ref 0.0613
_reflns_number_gt 5526
_reflns_number_total 5656
_reflns_threshold_expression 'I > 2\s(I)'
_cod_data_source_file om6b00956_si_002.cif
_cod_data_source_block 3_LuNSiHtBu
_cod_database_code 4089214

loop_
_space_group_symop_operation_xyz
'x, y, z'
'-x+1/2, y+1/2, -z+1/2'
'-x, -y, -z'
'x-1/2, -y-1/2, z-1/2'

loop_
_atom_site_type_symbol
_atom_site_label
_atom_site_fract_x
_atom_site_fract_y
_atom_site_fract_z
_atom_site_U_iso_or_equiv
_atom_site_adp_type
_atom_site_calc_flag
_atom_site_refinement_flags_adp
_atom_site_refinement_flags_posn
_atom_site_occupancy
Lu Lu1 0.51395(2) 0.30737(2) 0.60844(2) 0.02302(5) Uani d . . 1
C C1 0.8251(3) 0.4511(3) 0.6874(2) 0.0581(9) Uani d . . 1
H H1A 0.7726 0.4431 0.7305 0.087 Uiso calc U R 1
H H1B 0.8327 0.5171 0.676 0.087 Uiso calc U R 1
H H1C 0.9049 0.4254 0.699 0.087 Uiso calc U R 1
C C2 0.8521(3) 0.4164(3) 0.5226(2) 0.0615(9) Uani d . . 1
H H2A 0.9336 0.3919 0.5306 0.092 Uiso calc U R 1
H H2B 0.8561 0.4836 0.5157 0.092 Uiso calc U R 1
H H2C 0.8158 0.3878 0.4781 0.092 Uiso calc U R 1
C C3 0.7804(3) 0.19606(19) 0.62322(15) 0.0368(6) Uani d . . 1
C C4 0.8813(4) 0.2084(3) 0.6819(2) 0.0724(13) Uani d . . 1
H H4A 0.9339 0.2594 0.6671 0.109 Uiso calc U R 1
H H4B 0.9285 0.1512 0.6857 0.109 Uiso calc U R 1
H H4C 0.8458 0.2223 0.7304 0.109 Uiso calc U R 1
C C5 0.8380(3) 0.1721(2) 0.54848(18) 0.0503(7) Uani d . . 1
H H5A 0.7748 0.1654 0.5101 0.076 Uiso calc U R 1
H H5B 0.8827 0.1139 0.5533 0.076 Uiso calc U R 1
H H5C 0.8933 0.2217 0.5342 0.076 Uiso calc U R 1
C C6 0.6987(4) 0.1166(2) 0.6439(2) 0.0587(9) Uani d . . 1
H H6A 0.6618 0.1292 0.6922 0.088 Uiso calc U R 1
H H6B 0.746 0.0594 0.6472 0.088 Uiso calc U R 1
H H6C 0.6353 0.1096 0.6056 0.088 Uiso calc U R 1
C C7 0.5009(3) 0.1846(2) 0.38689(17) 0.0517(8) Uani d . . 1
H H7A 0.5678 0.1508 0.4105 0.078 Uiso calc U R 1
H H7B 0.5322 0.2251 0.3478 0.078 Uiso calc U R 1
H H7C 0.4436 0.1405 0.3648 0.078 Uiso calc U R 1
C C8 0.2960(3) 0.3193(3) 0.4124(2) 0.0611(9) Uani d . . 1
H H8A 0.2362 0.2748 0.3936 0.092 Uiso calc U R 1
H H8B 0.3268 0.3558 0.3707 0.092 Uiso calc U R 1
H H8C 0.2582 0.3606 0.4486 0.092 Uiso calc U R 1
C C9 0.3135(3) 0.1389(2) 0.56421(18) 0.0438(6) Uani d . . 1
C C10 0.3487(6) 0.0983(4) 0.6385(3) 0.117(2) Uani d . . 1
H H10A 0.4204 0.0594 0.6328 0.176 Uiso calc U R 1
H H10B 0.2822 0.0606 0.6572 0.176 Uiso calc U R 1
H H10C 0.3665 0.1482 0.6739 0.176 Uiso calc U R 1
C C11 0.1912(5) 0.1794(4) 0.5734(6) 0.152(4) Uani d . . 1
H H11A 0.1976 0.2371 0.6018 0.228 Uiso calc U R 1
H H11B 0.1401 0.1356 0.6002 0.228 Uiso calc U R 1
H H11C 0.1554 0.1922 0.5242 0.228 Uiso calc U R 1
C C12 0.3117(7) 0.0623(4) 0.5087(3) 0.136(3) Uani d . . 1
H H12A 0.285 0.0863 0.46 0.204 Uiso calc U R 1
H H12B 0.2561 0.014 0.525 0.204 Uiso calc U R 1
H H12C 0.3929 0.0363 0.5044 0.204 Uiso calc U R 1
C C13 0.1783(3) 0.4396(3) 0.6687(2) 0.0520(8) Uani d . . 1
H H13A 0.1534 0.3764 0.656 0.078 Uiso calc U R 1
H H13B 0.1443 0.4828 0.6319 0.078 Uiso calc U R 1
H H13C 0.1489 0.4555 0.7184 0.078 Uiso calc U R 1
C C14 0.3890(3) 0.5706(2) 0.68675(19) 0.0519(7) Uani d . . 1
H H14A 0.3549 0.5905 0.7343 0.078 Uiso calc U R 1
H H14B 0.3575 0.6098 0.6464 0.078 Uiso calc U R 1
H H14C 0.4771 0.576 0.6893 0.078 Uiso calc U R 1
C C15 0.4382(2) 0.3406(2) 0.78825(14) 0.0379(6) Uani d . . 1
C C16 0.5143(4) 0.2545(3) 0.79819(19) 0.0704(12) Uani d . . 1
H H16A 0.4752 0.2025 0.7724 0.106 Uiso calc U R 1
H H16B 0.5228 0.2403 0.8515 0.106 Uiso calc U R 1
H H16C 0.5942 0.265 0.7771 0.106 Uiso calc U R 1
C C17 0.4951(4) 0.4206(3) 0.8316(2) 0.0789(13) Uani d . . 1
H H17A 0.5769 0.4315 0.8136 0.118 Uiso calc U R 1
H H17B 0.4985 0.4051 0.8848 0.118 Uiso calc U R 1
H H17C 0.4464 0.4765 0.8241 0.118 Uiso calc U R 1
C C18 0.3135(3) 0.3201(3) 0.8202(2) 0.0628(10) Uani d . . 1
H H18A 0.2634 0.3759 0.817 0.094 Uiso calc U R 1
H H18B 0.3223 0.3013 0.8726 0.094 Uiso calc U R 1
H H18C 0.2752 0.2702 0.7916 0.094 Uiso calc U R 1
N N1 0.70656(17) 0.28077(15) 0.61664(11) 0.0275(4) Uani d . . 1
N N2 0.40240(19) 0.21106(14) 0.54459(12) 0.0303(4) Uani d . . 1
N N3 0.42892(17) 0.36158(14) 0.70814(10) 0.0287(4) Uani d . . 1
Si Si1 0.75857(6) 0.38977(5) 0.60530(4) 0.03328(15) Uani d . . 1
H H1S 0.643(3) 0.431(2) 0.5905(17) 0.04 Uiso d U . 1
Si Si2 0.42301(6) 0.25591(5) 0.45857(4) 0.03163(14) Uani d . . 1
H H2S 0.501(3) 0.330(2) 0.4818(17) 0.038 Uiso d U . 1
Si Si3 0.34643(6) 0.44741(5) 0.66827(4) 0.03080(14) Uani d . . 1
H H3S 0.384(3) 0.430(2) 0.5964(17) 0.037 Uiso d U . 1

loop_
_atom_site_aniso_label
_atom_site_aniso_U_11
_atom_site_aniso_U_22
_atom_site_aniso_U_33
_atom_site_aniso_U_12
_atom_site_aniso_U_13
_atom_site_aniso_U_23
Lu1 0.02230(8) 0.02617(8) 0.02056(8) -0.00051(4) -0.00091(5) -0.00109(4)
C1 0.0460(17) 0.061(2) 0.067(2) -0.0060(15) -0.0146(15) -0.0215(17)
C2 0.0539(19) 0.066(2) 0.066(2) -0.0134(17) 0.0179(16) 0.0117(18)
C3 0.0371(14) 0.0460(16) 0.0273(13) 0.0161(11) -0.0009(11) -0.0014(10)
C4 0.071(3) 0.083(3) 0.063(2) 0.043(2) -0.039(2) -0.0170(19)
C5 0.0518(18) 0.0531(17) 0.0465(17) 0.0104(14) 0.0146(14) -0.0099(14)
C6 0.076(2) 0.0404(16) 0.060(2) 0.0205(16) 0.0211(17) 0.0134(14)
C7 0.064(2) 0.0524(19) 0.0387(17) -0.0011(14) 0.0119(15) -0.0124(12)
C8 0.0499(19) 0.079(2) 0.053(2) 0.0123(16) -0.0224(16) -0.0037(17)
C9 0.0410(14) 0.0349(13) 0.0557(17) -0.0128(12) 0.0081(12) -0.0056(12)
C10 0.132(5) 0.135(5) 0.084(3) -0.093(4) -0.007(3) 0.044(3)
C11 0.049(3) 0.087(4) 0.322(12) -0.012(2) 0.061(5) 0.048(5)
C12 0.203(7) 0.084(3) 0.123(5) -0.098(4) 0.074(5) -0.056(3)
C13 0.0301(13) 0.066(2) 0.0598(19) 0.0095(13) -0.0004(12) 0.0047(16)
C14 0.0638(19) 0.0375(15) 0.0546(18) 0.0013(14) 0.0045(15) -0.0083(13)
C15 0.0388(13) 0.0506(15) 0.0243(12) 0.0044(12) -0.0012(10) -0.0020(11)
C16 0.081(3) 0.094(3) 0.0363(16) 0.044(2) -0.0007(16) 0.0129(17)
C17 0.103(3) 0.095(3) 0.0384(18) -0.026(3) -0.0207(19) -0.0121(19)
C18 0.053(2) 0.098(3) 0.0375(17) 0.0035(18) 0.0118(14) 0.0156(17)
N1 0.0263(9) 0.0321(10) 0.0241(9) 0.0048(8) -0.0014(7) 0.0002(8)
N2 0.0301(10) 0.0292(9) 0.0316(11) -0.0066(8) 0.0011(8) -0.0073(8)
N3 0.0285(9) 0.0360(10) 0.0216(9) 0.0031(8) 0.0013(7) -0.0027(8)
Si1 0.0245(3) 0.0386(4) 0.0367(4) -0.0040(3) -0.0025(2) 0.0006(3)
Si2 0.0319(3) 0.0363(3) 0.0265(3) -0.0003(3) -0.0053(2) -0.0068(3)
Si3 0.0287(3) 0.0330(3) 0.0307(3) 0.0032(3) 0.0011(2) -0.0034(3)

loop_
_atom_type_symbol
_atom_type_description
_atom_type_scat_dispersion_real
_atom_type_scat_dispersion_imag
_atom_type_scat_source
C C 0.0181 0.0091 'International Tables Vol C Tables 4.2.6.8 and 6.1.1.4'
H H 0.0000 0.0000 'International Tables Vol C Tables 4.2.6.8 and 6.1.1.4'
N N 0.0311 0.0180 'International Tables Vol C Tables 4.2.6.8 and 6.1.1.4'
Si Si 0.2541 0.3302 'International Tables Vol C Tables 4.2.6.8 and 6.1.1.4'
Lu Lu -6.6179 4.6937 'International Tables Vol C Tables 4.2.6.8 and 6.1.1.4'

loop_
_geom_angle_atom_site_label_1
_geom_angle_atom_site_label_2
_geom_angle_atom_site_label_3
_geom_angle
N1 Lu1 N2 118.25(8)
N1 Lu1 N3 116.40(7)
N2 Lu1 N3 114.32(8)
N1 Lu1 H1S 62.5(8)
N2 Lu1 H1S 140.2(8)
N3 Lu1 H1S 96.4(8)
N1 Lu1 H2S 98.1(8)
N2 Lu1 H2S 62.9(8)
N3 Lu1 H2S 137.5(8)
H1S Lu1 H2S 77.4(11)
N1 Lu1 H3S 139.5(8)
N2 Lu1 H3S 95.2(7)
N3 Lu1 H3S 61.3(7)
H1S Lu1 H3S 77.3(11)
H2S Lu1 H3S 76.4(11)
Si1 C1 H1A 109.5
Si1 C1 H1B 109.5
H1A C1 H1B 109.5
Si1 C1 H1C 109.5
H1A C1 H1C 109.5
H1B C1 H1C 109.5
Si1 C2 H2A 109.5
Si1 C2 H2B 109.5
H2A C2 H2B 109.5
Si1 C2 H2C 109.5
H2A C2 H2C 109.5
H2B C2 H2C 109.5
N1 C3 C6 108.4(2)
N1 C3 C5 110.8(2)
C6 C3 C5 107.5(3)
N1 C3 C4 110.9(2)
C6 C3 C4 110.7(3)
C5 C3 C4 108.5(3)
C3 C4 H4A 109.5
C3 C4 H4B 109.5
H4A C4 H4B 109.5
C3 C4 H4C 109.5
H4A C4 H4C 109.5
H4B C4 H4C 109.5
C3 C5 H5A 109.5
C3 C5 H5B 109.5
H5A C5 H5B 109.5
C3 C5 H5C 109.5
H5A C5 H5C 109.5
H5B C5 H5C 109.5
C3 C6 H6A 109.5
C3 C6 H6B 109.5
H6A C6 H6B 109.5
C3 C6 H6C 109.5
H6A C6 H6C 109.5
H6B C6 H6C 109.5
Si2 C7 H7A 109.5
Si2 C7 H7B 109.5
H7A C7 H7B 109.5
Si2 C7 H7C 109.5
H7A C7 H7C 109.5
H7B C7 H7C 109.5
Si2 C8 H8A 109.5
Si2 C8 H8B 109.5
H8A C8 H8B 109.5
Si2 C8 H8C 109.5
H8A C8 H8C 109.5
H8B C8 H8C 109.5
N2 C9 C12 111.6(3)
N2 C9 C11 111.0(3)
C12 C9 C11 111.3(5)
N2 C9 C10 108.7(3)
C12 C9 C10 107.6(4)
C11 C9 C10 106.4(5)
C9 C10 H10A 109.5
C9 C10 H10B 109.5
H10A C10 H10B 109.5
C9 C10 H10C 109.5
H10A C10 H10C 109.5
H10B C10 H10C 109.5
C9 C11 H11A 109.5
C9 C11 H11B 109.5
H11A C11 H11B 109.5
C9 C11 H11C 109.5
H11A C11 H11C 109.5
H11B C11 H11C 109.5
C9 C12 H12A 109.5
C9 C12 H12B 109.5
H12A C12 H12B 109.5
C9 C12 H12C 109.5
H12A C12 H12C 109.5
H12B C12 H12C 109.5
Si3 C13 H13A 109.5
Si3 C13 H13B 109.5
H13A C13 H13B 109.5
Si3 C13 H13C 109.5
H13A C13 H13C 109.5
H13B C13 H13C 109.5
Si3 C14 H14A 109.5
Si3 C14 H14B 109.5
H14A C14 H14B 109.5
Si3 C14 H14C 109.5
H14A C14 H14C 109.5
H14B C14 H14C 109.5
N3 C15 C16 108.4(2)
N3 C15 C17 111.4(3)
C16 C15 C17 109.8(3)
N3 C15 C18 110.7(2)
C16 C15 C18 107.6(3)
C17 C15 C18 109.0(3)
C15 C16 H16A 109.5
C15 C16 H16B 109.5
H16A C16 H16B 109.5
C15 C16 H16C 109.5
H16A C16 H16C 109.5
H16B C16 H16C 109.5
C15 C17 H17A 109.5
C15 C17 H17B 109.5
H17A C17 H17B 109.5
C15 C17 H17C 109.5
H17A C17 H17C 109.5
H17B C17 H17C 109.5
C15 C18 H18A 109.5
C15 C18 H18B 109.5
H18A C18 H18B 109.5
C15 C18 H18C 109.5
H18A C18 H18C 109.5
H18B C18 H18C 109.5
C3 N1 Si1 126.33(18)
C3 N1 Lu1 134.06(17)
Si1 N1 Lu1 99.42(9)
C9 N2 Si2 125.83(18)
C9 N2 Lu1 134.52(18)
Si2 N2 Lu1 98.68(10)
C15 N3 Si3 126.40(17)
C15 N3 Lu1 134.58(16)
Si3 N3 Lu1 98.93(9)
N1 Si1 C2 118.91(15)
N1 Si1 C1 118.75(15)
C2 Si1 C1 108.15(18)
N1 Si1 H1S 96.0(12)
C2 Si1 H1S 105.8(12)
C1 Si1 H1S 106.9(12)
N2 Si2 C8 118.82(16)
N2 Si2 C7 119.00(14)
C8 Si2 C7 108.66(17)
N2 Si2 H2S 96.4(13)
C8 Si2 H2S 102.1(13)
C7 Si2 H2S 109.3(13)
N3 Si3 C13 119.16(13)
N3 Si3 C14 119.29(14)
C13 Si3 C14 107.85(16)
N3 Si3 H3S 95.1(12)
C13 Si3 H3S 107.7(12)
C14 Si3 H3S 105.3(13)

loop_
_geom_bond_atom_site_label_1
_geom_bond_atom_site_label_2
_geom_bond_distance
Lu1 N1 2.1737(19)
Lu1 N2 2.177(2)
Lu1 N3 2.1777(19)
Lu1 H1S 2.32(3)
Lu1 H2S 2.30(3)
Lu1 H3S 2.29(3)
C1 Si1 1.862(3)
C1 H1A 0.98
C1 H1B 0.98
C1 H1C 0.98
C2 Si1 1.860(3)
C2 H2A 0.98
C2 H2B 0.98
C2 H2C 0.98
C3 N1 1.477(3)
C3 C6 1.513(5)
C3 C5 1.531(4)
C3 C4 1.535(4)
C4 H4A 0.98
C4 H4B 0.98
C4 H4C 0.98
C5 H5A 0.98
C5 H5B 0.98
C5 H5C 0.98
C6 H6A 0.98
C6 H6B 0.98
C6 H6C 0.98
C7 Si2 1.868(3)
C7 H7A 0.98
C7 H7B 0.98
C7 H7C 0.98
C8 Si2 1.864(3)
C8 H8A 0.98
C8 H8B 0.98
C8 H8C 0.98
C9 N2 1.481(3)
C9 C12 1.488(5)
C9 C11 1.489(6)
C9 C10 1.501(6)
C10 H10A 0.98
C10 H10B 0.98
C10 H10C 0.98
C11 H11A 0.98
C11 H11B 0.98
C11 H11C 0.98
C12 H12A 0.98
C12 H12B 0.98
C12 H12C 0.98
C13 Si3 1.869(3)
C13 H13A 0.98
C13 H13B 0.98
C13 H13C 0.98
C14 Si3 1.871(3)
C14 H14A 0.98
C14 H14B 0.98
C14 H14C 0.98
C15 N3 1.469(3)
C15 C16 1.513(4)
C15 C17 1.524(5)
C15 C18 1.534(4)
C16 H16A 0.98
C16 H16B 0.98
C16 H16C 0.98
C17 H17A 0.98
C17 H17B 0.98
C17 H17C 0.98
C18 H18A 0.98
C18 H18B 0.98
C18 H18C 0.98
N1 Si1 1.691(2)
N2 Si2 1.691(2)
N3 Si3 1.694(2)
Si1 H1S 1.44(3)
Si2 H2S 1.44(3)
Si3 H3S 1.38(3)
